data_7231876
loop_
_publ_author_name
'Wang, Ruyu'
'Shu, Xi'
'Fan, Yu'
'Li, Shoujian'
'Jin, Yongdong'
'Huang, Chao'

_publ_section_title
;
 Visible colorimetric fluoride and hydroxide sensing by asymmetric
 tris-urea receptors: combined experimental and theoretical studies
;
_journal_issue 69
_journal_name_full 'RSC Advances'
_journal_page_first 39394
_journal_paper_doi 10.1039/C8RA07495J
_journal_volume 8
_journal_year 2018
_chemical_formula_moiety 'C25 H25 N9 O9, C2 H6 O S'
_chemical_formula_sum 'C27 H31 N9 O10 S'
_chemical_formula_weight 673.67
_space_group_crystal_system triclinic
_space_group_IT_number 2
_space_group_name_Hall '-P 1'
_space_group_name_H-M_alt 'P -1'
_symmetry_space_group_name_Hall '-P 1'
_symmetry_space_group_name_H-M 'P -1'
_atom_sites_solution_hydrogens geom
_audit_creation_date 2017-06-30
_audit_creation_method
;
Olex2 1.2
(compiled 2017.03.28 svn.r3405 for OlexSys, GUI svn.r5337)
;
_audit_update_record
;
2017-09-13 deposited with the CCDC.
2018-11-19 downloaded from the CCDC.
;
_cell_angle_alpha 83.686(3)
_cell_angle_beta 74.878(4)
_cell_angle_gamma 79.380(4)
_cell_formula_units_Z 2
_cell_length_a 10.7261(5)
_cell_length_b 12.0465(6)
_cell_length_c 14.5821(5)
_cell_measurement_reflns_used 6789
_cell_measurement_temperature 296.31(10)
_cell_measurement_theta_max 72.5080
_cell_measurement_theta_min 4.3930
_cell_volume 1783.97(14)
_computing_cell_refinement
;
CrysAlisPro, Agilent Technologies,
Version 1.171.37.35 (release 13-08-2014 CrysAlis171 .NET)
(compiled Aug 13 2014,18:06:01)
;
_computing_data_collection
;
CrysAlisPro, Agilent Technologies,
Version 1.171.37.35 (release 13-08-2014 CrysAlis171 .NET)
(compiled Aug 13 2014,18:06:01)
;
_computing_data_reduction
;
CrysAlisPro, Agilent Technologies,
Version 1.171.37.35 (release 13-08-2014 CrysAlis171 .NET)
(compiled Aug 13 2014,18:06:01)
;
_computing_molecular_graphics 'Olex2 (Dolomanov et al., 2009)'
_computing_publication_material 'Olex2 (Dolomanov et al., 2009)'
_computing_structure_refinement 'ShelXL (Sheldrick, 2015)'
_computing_structure_solution 'SHELXT 2014/4 (Sheldrick, 2014)'
_diffrn_ambient_environment air
_diffrn_ambient_temperature 296.31(10)
_diffrn_detector 'CCD plate'
_diffrn_detector_area_resol_mean 15.9595
_diffrn_detector_type EosS2
_diffrn_measured_fraction_theta_full 0.999
_diffrn_measured_fraction_theta_max 0.979
_diffrn_measurement_details
;
#__ type_ start__ end____ width___ exp.time_
  1 omega   23.00   90.00   1.0000    1.2000
omega____ theta____ kappa____ phi______ frames
    -       36.2921 -125.0000  -30.0000 67

#__ type_ start__ end____ width___ exp.time_
  2 omega  -31.00   63.00   1.0000    1.2000
omega____ theta____ kappa____ phi______ frames
    -       36.2921  -77.0000   60.0000 94

#__ type_ start__ end____ width___ exp.time_
  3 omega  -31.00   53.00   1.0000    1.2000
omega____ theta____ kappa____ phi______ frames
    -       36.2921  -57.0000  120.0000 84

#__ type_ start__ end____ width___ exp.time_
  4 omega   10.00  104.00   1.0000    1.2000
omega____ theta____ kappa____ phi______ frames
    -       36.2921   77.0000 -150.0000 94

#__ type_ start__ end____ width___ exp.time_
  5 omega   17.00  105.00   1.0000    1.2000
omega____ theta____ kappa____ phi______ frames
    -       36.2921   38.0000    0.0000 88

#__ type_ start__ end____ width___ exp.time_
  6 omega    1.00   75.00   1.0000    1.2000
omega____ theta____ kappa____ phi______ frames
    -       36.2921  -99.0000    0.0000 74

#__ type_ start__ end____ width___ exp.time_
  7 omega  -35.00   66.00   1.0000    1.2000
omega____ theta____ kappa____ phi______ frames
    -       36.2921  -19.0000 -180.0000 101

#__ type_ start__ end____ width___ exp.time_
  8 omega   10.00  104.00   1.0000    1.2000
omega____ theta____ kappa____ phi______ frames
    -       36.2921   77.0000 -180.0000 94

#__ type_ start__ end____ width___ exp.time_
  9 omega   91.00  176.00   1.0000    4.7900
omega____ theta____ kappa____ phi______ frames
    -      108.0000   45.0000 -120.0000 85

#__ type_ start__ end____ width___ exp.time_
 10 omega   40.00  135.00   1.0000    4.7900
omega____ theta____ kappa____ phi______ frames
    -      108.0000  -77.0000  -90.0000 95

#__ type_ start__ end____ width___ exp.time_
 11 omega   41.00  126.00   1.0000    4.7900
omega____ theta____ kappa____ phi______ frames
    -      108.0000  -61.0000   90.0000 85

#__ type_ start__ end____ width___ exp.time_
 12 omega   38.00   91.00   1.0000    4.7900
omega____ theta____ kappa____ phi______ frames
    -      108.0000  -30.0000    0.0000 53

#__ type_ start__ end____ width___ exp.time_
 13 omega   38.00  116.00   1.0000    4.7900
omega____ theta____ kappa____ phi______ frames
    -      108.0000 -111.0000 -150.0000 78

#__ type_ start__ end____ width___ exp.time_
 14 omega   38.00   91.00   1.0000    4.7900
omega____ theta____ kappa____ phi______ frames
    -      108.0000  -30.0000  120.0000 53

#__ type_ start__ end____ width___ exp.time_
 15 omega   38.00  116.00   1.0000    4.7900
omega____ theta____ kappa____ phi______ frames
    -      108.0000 -111.0000  120.0000 78

#__ type_ start__ end____ width___ exp.time_
 16 omega   38.00   91.00   1.0000    4.7900
omega____ theta____ kappa____ phi______ frames
    -      108.0000  -30.0000 -150.0000 53

#__ type_ start__ end____ width___ exp.time_
 17 omega   41.00  126.00   1.0000    4.7900
omega____ theta____ kappa____ phi______ frames
    -      108.0000  -61.0000    0.0000 85

#__ type_ start__ end____ width___ exp.time_
 18 omega   38.00   91.00   1.0000    4.7900
omega____ theta____ kappa____ phi______ frames
    -      108.0000  -30.0000 -120.0000 53

#__ type_ start__ end____ width___ exp.time_
 19 omega   40.00   98.00   1.0000    4.7900
omega____ theta____ kappa____ phi______ frames
    -      108.0000  -45.0000  -60.0000 58

#__ type_ start__ end____ width___ exp.time_
 20 omega   87.00  178.00   1.0000    4.7900
omega____ theta____ kappa____ phi______ frames
    -      108.0000   30.0000   60.0000 91

#__ type_ start__ end____ width___ exp.time_
 21 omega   38.00  116.00   1.0000    4.7900
omega____ theta____ kappa____ phi______ frames
    -      108.0000 -111.0000   30.0000 78

#__ type_ start__ end____ width___ exp.time_
 22 omega   39.00  109.00   1.0000    4.7900
omega____ theta____ kappa____ phi______ frames
    -      108.0000  -94.0000 -150.0000 70

#__ type_ start__ end____ width___ exp.time_
 23 omega   70.00  178.00   1.0000    4.7900
omega____ theta____ kappa____ phi______ frames
    -      108.0000   15.0000 -180.0000 108

#__ type_ start__ end____ width___ exp.time_
 24 omega   41.00  126.00   1.0000    4.7900
omega____ theta____ kappa____ phi______ frames
    -      108.0000  -61.0000 -180.0000 85

#__ type_ start__ end____ width___ exp.time_
 25 omega   10.00  104.00   1.0000    1.2000
omega____ theta____ kappa____ phi______ frames
    -       36.2921   77.0000    0.0000 94

#__ type_ start__ end____ width___ exp.time_
 26 omega   10.00  104.00   1.0000    1.2000
omega____ theta____ kappa____ phi______ frames
    -       36.2921   77.0000  -90.0000 94

#__ type_ start__ end____ width___ exp.time_
 27 omega    7.00  108.00   1.0000    1.2000
omega____ theta____ kappa____ phi______ frames
    -       36.2921   19.0000 -180.0000 101

#__ type_ start__ end____ width___ exp.time_
 28 omega   23.00   90.00   1.0000    1.2000
omega____ theta____ kappa____ phi______ frames
    -       36.2921 -125.0000 -120.0000 67

#__ type_ start__ end____ width___ exp.time_
 29 omega   10.00   72.00   1.0000    1.2000
omega____ theta____ kappa____ phi______ frames
    -       36.2921   77.0000  120.0000 62

#__ type_ start__ end____ width___ exp.time_
 30 omega   13.00  103.00   1.0000    1.2000
omega____ theta____ kappa____ phi______ frames
    -       36.2921   70.0000   91.0000 90
;
_diffrn_measurement_device 'four-circle diffractometer'
_diffrn_measurement_device_type 'New Gemini, Dual, Cu at zero, EosS2'
_diffrn_measurement_method '\w scans'
_diffrn_orient_matrix_UB_11 0.1266885000
_diffrn_orient_matrix_UB_12 -0.0329979000
_diffrn_orient_matrix_UB_13 -0.0772128000
_diffrn_orient_matrix_UB_21 -0.0007393000
_diffrn_orient_matrix_UB_22 0.1254461000
_diffrn_orient_matrix_UB_23 -0.0351042000
_diffrn_orient_matrix_UB_31 0.0817471000
_diffrn_orient_matrix_UB_32 0.0132740000
_diffrn_orient_matrix_UB_33 0.0695233000
_diffrn_radiation_monochromator graphite
_diffrn_radiation_probe x-ray
_diffrn_radiation_type CuK\a
_diffrn_radiation_wavelength 1.54184
_diffrn_reflns_av_R_equivalents 0.0297
_diffrn_reflns_av_unetI/netI 0.0230
_diffrn_reflns_Laue_measured_fraction_full 0.999
_diffrn_reflns_Laue_measured_fraction_max 0.979
_diffrn_reflns_limit_h_max 13
_diffrn_reflns_limit_h_min -12
_diffrn_reflns_limit_k_max 14
_diffrn_reflns_limit_k_min -14
_diffrn_reflns_limit_l_max 18
_diffrn_reflns_limit_l_min -17
_diffrn_reflns_number 19863
_diffrn_reflns_point_group_measured_fraction_full 0.999
_diffrn_reflns_point_group_measured_fraction_max 0.979
_diffrn_reflns_theta_full 67.684
_diffrn_reflns_theta_max 72.673
_diffrn_reflns_theta_min 4.327
_diffrn_source 'Enhance (Cu) X-ray Source'
_exptl_absorpt_coefficient_mu 1.347
_exptl_absorpt_correction_T_max 1.00000
_exptl_absorpt_correction_T_min 0.43280
_exptl_absorpt_correction_type multi-scan
_exptl_absorpt_process_details
;
CrysAlisPro, Agilent Technologies,
Version 1.171.37.35 (release 13-08-2014 CrysAlis171 .NET)
(compiled Aug 13 2014,18:06:01)
Empirical absorption correction using spherical harmonics,
 implemented in SCALE3 ABSPACK scaling algorithm.
;
_exptl_crystal_colour 'clear yellowish yellow'
_exptl_crystal_colour_lustre clear
_exptl_crystal_colour_modifier yellowish
_exptl_crystal_colour_primary yellow
_exptl_crystal_density_diffrn 1.254
_exptl_crystal_description block
_exptl_crystal_F_000 704
_exptl_crystal_size_max 0.7
_exptl_crystal_size_mid 0.5
_exptl_crystal_size_min 0.3
_refine_diff_density_max 0.384
_refine_diff_density_min -0.263
_refine_diff_density_rms 0.053
_refine_ls_extinction_method none
_refine_ls_goodness_of_fit_ref 1.057
_refine_ls_hydrogen_treatment constr
_refine_ls_matrix_type full
_refine_ls_number_parameters 434
_refine_ls_number_reflns 6937
_refine_ls_number_restraints 0
_refine_ls_restrained_S_all 1.057
_refine_ls_R_factor_all 0.0735
_refine_ls_R_factor_gt 0.0644
_refine_ls_shift/su_max 0.000
_refine_ls_shift/su_mean 0.000
_refine_ls_structure_factor_coef Fsqd
_refine_ls_weighting_details 'w=1/[\s^2^(Fo^2^)+(0.1224P)^2^+0.3111P] where P=(Fo^2^+2Fc^2^)/3'
_refine_ls_weighting_scheme calc
_refine_ls_wR_factor_gt 0.1897
_refine_ls_wR_factor_ref 0.2026
_reflns_Friedel_coverage 0.000
_reflns_number_gt 5613
_reflns_number_total 6937
_reflns_threshold_expression 'I > 2\s(I)'
_cod_data_source_file c8ra07495j2.cif
_cod_data_source_block hc-wry-8_sq
_cod_original_cell_volume 1783.98(14)
_cod_database_code 7231876
_shelx_shelxl_version_number 2016/6
_shelx_space_group_comment
;
The symmetry employed for this shelxl refinement is uniquely defined
by the following loop, which should always be used as a source of
symmetry information in preference to the above space-group names.
They are only intended as comments.
;
_reflns_odcompleteness_completeness 99.94
_reflns_odcompleteness_iscentric 1
_reflns_odcompleteness_theta 66.97
_olex2_refinement_description
;
1. Fixed Uiso
 At 1.2 times of:
  All C(H) groups, All C(H,H) groups, All N(H) groups
 At 1.5 times of:
  All C(H,H,H,H,H,H) groups
2. Others
 Sof(H6BD)=Sof(H6BE)=Sof(H6BF)=Sof(H0AD)=Sof(H0AE)=Sof(H0AF)=Sof(S0B)=1-FVAR(1)
 Sof(S0A)=Sof(H6AA)=Sof(H6AB)=Sof(H6AC)=Sof(H0AA)=Sof(H0AB)=Sof(H0AC)=FVAR(1)
3.a Secondary CH2 refined with riding coordinates:
 C00M(H00B,H00D), C00Q(H00E,H00F), C00S(H00G,H00I), C00T(H00J,H00K)
3.b Me refined with riding coordinates:
 C6(H6AA,H6AB,H6AC), C6(H6BD,H6BE,H6BF), C0AA(H0AA,H0AB,H0AC), C0AA(H0AD,H0AE,
 H0AF)
3.c Aromatic/amide H refined with riding coordinates:
 N006(H006), N007(H007), N009(H009), N00A(H00A), N00C(H00C), C00H(H00H),
 C00P(H00P), C00R(H00R), C00W(H00W), C00X(H00X), C00Y(H00Y), C00Z(H00Z),
 C010(H010), C012(H012), C015(H015), C016(H016), C017(H017)
;
_olex2_submission_special_instructions 'No special instructions were received'

loop_
_space_group_symop_operation_xyz
'x, y, z'
'-x, -y, -z'

loop_
_atom_site_label
_atom_site_type_symbol
_atom_site_fract_x
_atom_site_fract_y
_atom_site_fract_z
_atom_site_U_iso_or_equiv
_atom_site_adp_type
_atom_site_occupancy
_atom_site_site_symmetry_order
_atom_site_calc_flag
_atom_site_refinement_flags_posn
_atom_site_refinement_flags_occupancy
_atom_site_disorder_assembly
_atom_site_disorder_group
O002 O 0.28520(18) 0.74172(13) 1.07251(12) 0.0705(4) Uani 1 1 d . . . .
O003 O 0.08155(17) 1.02623(15) 0.85104(12) 0.0714(4) Uani 1 1 d . . . .
O004 O 0.46739(18) 1.23502(17) 0.69457(11) 0.0775(5) Uani 1 1 d . . . .
N005 N 0.21207(17) 1.04011(15) 0.94664(12) 0.0551(4) Uani 1 1 d . . . .
N006 N 0.34896(17) 1.17234(16) 0.60792(12) 0.0583(4) Uani 1 1 d . . . .
H006 H 0.271499 1.160564 0.610182 0.070 Uiso 1 1 calc R . . .
N007 N 0.17154(18) 0.86492(16) 0.92248(13) 0.0606(4) Uani 1 1 d . . . .
H007 H 0.221231 0.839118 0.960313 0.073 Uiso 1 1 calc R . . .
O008 O 0.5136(2) 1.03727(18) 0.21309(12) 0.0894(6) Uani 1 1 d . . . .
N009 N 0.33798(19) 0.87635(15) 1.14438(13) 0.0606(4) Uani 1 1 d . . . .
H009 H 0.384696 0.893123 1.179058 0.073 Uiso 1 1 calc R . . .
N00A N 0.26838(18) 1.19132(16) 0.76668(12) 0.0592(4) Uani 1 1 d . . . .
H00A H 0.199693 1.168680 0.760484 0.071 Uiso 1 1 calc R . . .
N00B N 0.4419(2) 1.04840(17) 0.29209(13) 0.0682(5) Uani 1 1 d . . . .
N00C N 0.41343(19) 0.69006(14) 1.17800(13) 0.0614(4) Uani 1 1 d . . . .
H00C H 0.445807 0.716449 1.217539 0.074 Uiso 1 1 calc R . . .
O00D O 0.3365(2) 1.0177(2) 0.31450(15) 0.1108(8) Uani 1 1 d . . . .
O00E O 0.2844(3) 0.39257(19) 1.02129(18) 0.1058(7) Uani 1 1 d . . . .
C00F C 0.4397(2) 1.15928(16) 0.52003(13) 0.0516(4) Uani 1 1 d . . . .
N00G N 0.3601(3) 0.33824(19) 1.06482(17) 0.0807(6) Uani 1 1 d . . . .
C00H C 0.3988(2) 1.11658(17) 0.45030(14) 0.0534(4) Uani 1 1 d . . . .
H00H H 0.314072 1.101006 0.462028 0.064 Uiso 1 1 calc R . . .
C00I C 0.15078(19) 0.97978(18) 0.90351(13) 0.0551(5) Uani 1 1 d . . . .
C00J C 0.3425(2) 0.76761(18) 1.12795(14) 0.0566(5) Uani 1 1 d . . . .
C00K C 0.4857(2) 1.09760(16) 0.36339(13) 0.0549(5) Uani 1 1 d . . . .
C00L C 0.3676(2) 1.20140(16) 0.69062(13) 0.0530(4) Uani 1 1 d . . . .
C00M C 0.3118(2) 0.98989(17) 0.99727(14) 0.0551(5) Uani 1 1 d . . . .
H00B H 0.374152 1.041210 0.989757 0.066 Uiso 1 1 calc R . . .
H00D H 0.358697 0.920082 0.969143 0.066 Uiso 1 1 calc R . . .
C00N C 0.1198(2) 0.7850(2) 0.88632(15) 0.0592(5) Uani 1 1 d . . . .
C00O C 0.4395(2) 0.57276(17) 1.17232(14) 0.0563(5) Uani 1 1 d . . . .
C00P C 0.3848(2) 0.51407(19) 1.12010(16) 0.0611(5) Uani 1 1 d . . . .
H00P H 0.326858 0.552362 1.085231 0.073 Uiso 1 1 calc R . . .
C00Q C 0.2750(2) 1.21822(19) 0.86015(14) 0.0611(5) Uani 1 1 d . . . .
H00E H 0.255639 1.299635 0.864510 0.073 Uiso 1 1 calc R . . .
H00F H 0.363097 1.192568 0.867788 0.073 Uiso 1 1 calc R . . .
C00R C 0.5660(2) 1.1841(2) 0.49958(15) 0.0621(5) Uani 1 1 d . . . .
H00R H 0.593691 1.215507 0.544829 0.075 Uiso 1 1 calc R . . .
C00S C 0.1800(2) 1.16343(18) 0.93888(14) 0.0586(5) Uani 1 1 d . . . .
H00G H 0.178236 1.192342 0.998802 0.070 Uiso 1 1 calc R . . .
H00I H 0.093034 1.184584 0.928009 0.070 Uiso 1 1 calc R . . .
C00T C 0.2537(2) 0.96489(18) 1.10310(14) 0.0588(5) Uani 1 1 d . . . .
H00J H 0.240320 1.033310 1.136217 0.071 Uiso 1 1 calc R . . .
H00K H 0.169114 0.941960 1.111707 0.071 Uiso 1 1 calc R . . .
C00U C 0.4180(2) 0.39830(19) 1.12096(16) 0.0651(5) Uani 1 1 d . . . .
O00V O 0.3889(3) 0.23611(19) 1.0643(2) 0.1268(10) Uani 1 1 d . . . .
C00W C 0.0554(2) 0.8099(2) 0.81378(17) 0.0693(6) Uani 1 1 d . . . .
H00W H 0.045705 0.882298 0.784106 0.083 Uiso 1 1 calc R . . .
C00X C 0.6120(2) 1.1182(2) 0.34237(16) 0.0671(6) Uani 1 1 d . . . .
H00X H 0.669322 1.103121 0.283535 0.081 Uiso 1 1 calc R . . .
C00Y C 0.1351(3) 0.6755(2) 0.92659(19) 0.0755(6) Uani 1 1 d . . . .
H00Y H 0.179548 0.658149 0.974553 0.091 Uiso 1 1 calc R . . .
C00Z C 0.6504(2) 1.1620(2) 0.41157(17) 0.0729(6) Uani 1 1 d . . . .
H00Z H 0.735383 1.177160 0.399093 0.088 Uiso 1 1 calc R . . .
C010 C 0.5265(3) 0.5119(2) 1.22235(19) 0.0746(6) Uani 1 1 d . . . .
H010 H 0.564202 0.549981 1.257496 0.090 Uiso 1 1 calc R . . .
N011 N -0.0665(4) 0.7514(4) 0.7126(3) 0.1212(11) Uani 1 1 d . . . .
C012 C 0.5035(3) 0.3367(2) 1.1701(2) 0.0784(7) Uani 1 1 d . . . .
H012 H 0.523832 0.258282 1.169146 0.094 Uiso 1 1 calc R . . .
C013 C 0.0061(3) 0.7236(3) 0.7870(2) 0.0827(8) Uani 1 1 d . . . .
O014 O -0.0482(5) 0.8356(4) 0.6591(3) 0.1694(16) Uani 1 1 d . . . .
C015 C 0.0857(3) 0.5915(3) 0.8969(2) 0.0927(9) Uani 1 1 d . . . .
H015 H 0.097836 0.518177 0.924289 0.111 Uiso 1 1 calc R . . .
C016 C 0.5579(3) 0.3958(2) 1.2207(2) 0.0863(8) Uani 1 1 d . . . .
H016 H 0.616882 0.356888 1.254427 0.104 Uiso 1 1 calc R . . .
C017 C 0.0186(3) 0.6163(3) 0.8270(2) 0.0964(10) Uani 1 1 d . . . .
H017 H -0.017278 0.561014 0.807516 0.116 Uiso 1 1 calc R . . .
O4 O -0.1353(5) 0.6865(4) 0.7046(3) 0.201(2) Uani 1 1 d . . . .
S0A S -0.02872(12) 1.12067(17) 0.66714(10) 0.1109(7) Uani 0.639(3) 1 d . P A 1
O3 O 0.1118(3) 1.1053(4) 0.6203(3) 0.1681(15) Uani 1 1 d . . . .
C6 C -0.0562(5) 1.2659(7) 0.6977(4) 0.185(3) Uani 1 1 d . . . .
H6AA H -0.146526 1.287554 0.729640 0.277 Uiso 0.639(3) 1 calc R P A 1
H6AB H -0.002028 1.273285 0.739015 0.277 Uiso 0.639(3) 1 calc R P A 1
H6AC H -0.034678 1.313964 0.640809 0.277 Uiso 0.639(3) 1 calc R P A 1
H6BD H 0.005302 1.309787 0.706733 0.277 Uiso 0.361(3) 1 calc R P A 2
H6BE H -0.139294 1.313490 0.700869 0.277 Uiso 0.361(3) 1 calc R P A 2
H6BF H -0.066033 1.205703 0.746720 0.277 Uiso 0.361(3) 1 calc R P A 2
C0AA C -0.1142(6) 1.1368(7) 0.5822(5) 0.199(3) Uani 1 1 d . . . .
H0AA H -0.206224 1.146940 0.611933 0.299 Uiso 0.639(3) 1 calc R P A 1
H0AB H -0.094222 1.201896 0.540368 0.299 Uiso 0.639(3) 1 calc R P A 1
H0AC H -0.090366 1.070625 0.546289 0.299 Uiso 0.639(3) 1 calc R P A 1
H0AD H -0.086060 1.103898 0.521642 0.299 Uiso 0.361(3) 1 calc R P A 2
H0AE H -0.123504 1.077773 0.632223 0.299 Uiso 0.361(3) 1 calc R P A 2
H0AF H -0.196765 1.185560 0.586372 0.299 Uiso 0.361(3) 1 calc R P A 2
S0B S -0.0025(3) 1.2122(4) 0.5933(2) 0.1314(14) Uani 0.361(3) 1 d . P A 2

loop_
_atom_site_aniso_label
_atom_site_aniso_U_11
_atom_site_aniso_U_22
_atom_site_aniso_U_33
_atom_site_aniso_U_23
_atom_site_aniso_U_13
_atom_site_aniso_U_12
O002 0.0985(12) 0.0607(8) 0.0723(9) -0.0105(7) -0.0505(9) -0.0173(8)
O003 0.0746(10) 0.0797(10) 0.0717(10) -0.0037(8) -0.0362(8) -0.0167(8)
O004 0.0885(11) 0.1097(13) 0.0511(8) -0.0157(8) -0.0186(8) -0.0506(10)
N005 0.0606(9) 0.0601(9) 0.0496(8) -0.0072(7) -0.0185(7) -0.0136(7)
N006 0.0586(9) 0.0763(11) 0.0472(8) -0.0166(8) -0.0172(7) -0.0158(8)
N007 0.0673(10) 0.0682(10) 0.0563(9) -0.0093(8) -0.0252(8) -0.0189(8)
O008 0.1205(16) 0.0985(13) 0.0488(8) -0.0267(9) -0.0088(9) -0.0216(11)
N009 0.0779(11) 0.0566(9) 0.0597(10) -0.0149(8) -0.0351(9) -0.0097(8)
N00A 0.0661(10) 0.0722(11) 0.0459(8) -0.0122(7) -0.0176(7) -0.0178(8)
N00B 0.0925(14) 0.0656(11) 0.0514(10) -0.0166(8) -0.0196(9) -0.0152(10)
N00C 0.0809(12) 0.0549(9) 0.0629(10) -0.0092(8) -0.0383(9) -0.0152(8)
O00D 0.1128(16) 0.165(2) 0.0761(12) -0.0509(13) -0.0159(11) -0.0612(16)
O00E 0.140(2) 0.0856(13) 0.1206(18) -0.0280(12) -0.0707(17) -0.0245(13)
C00F 0.0606(11) 0.0529(9) 0.0447(9) -0.0070(7) -0.0174(8) -0.0089(8)
N00G 0.1026(16) 0.0667(12) 0.0833(14) -0.0250(11) -0.0282(13) -0.0213(11)
C00H 0.0604(11) 0.0552(10) 0.0492(10) -0.0093(8) -0.0184(8) -0.0101(8)
C00I 0.0542(10) 0.0680(12) 0.0454(9) -0.0071(8) -0.0111(8) -0.0156(9)
C00J 0.0668(12) 0.0592(11) 0.0525(10) -0.0109(8) -0.0238(9) -0.0151(9)
C00K 0.0709(12) 0.0512(10) 0.0453(9) -0.0089(8) -0.0177(9) -0.0080(9)
C00L 0.0675(11) 0.0524(10) 0.0454(9) -0.0080(8) -0.0212(8) -0.0123(8)
C00M 0.0572(11) 0.0581(11) 0.0559(10) -0.0117(8) -0.0174(9) -0.0143(8)
C00N 0.0563(11) 0.0750(13) 0.0509(10) -0.0172(9) -0.0091(8) -0.0206(9)
C00O 0.0660(12) 0.0560(10) 0.0523(10) -0.0069(8) -0.0180(9) -0.0168(9)
C00P 0.0717(13) 0.0596(11) 0.0590(11) -0.0112(9) -0.0225(10) -0.0150(9)
C00Q 0.0821(14) 0.0624(11) 0.0451(10) -0.0117(8) -0.0178(9) -0.0194(10)
C00R 0.0674(12) 0.0752(13) 0.0523(10) -0.0063(9) -0.0219(9) -0.0214(10)
C00S 0.0664(12) 0.0639(12) 0.0462(9) -0.0143(8) -0.0124(9) -0.0076(9)
C00T 0.0716(12) 0.0569(11) 0.0524(10) -0.0152(8) -0.0214(9) -0.0064(9)
C00U 0.0781(14) 0.0622(12) 0.0598(12) -0.0156(10) -0.0145(10) -0.0202(10)
O00V 0.173(2) 0.0686(13) 0.168(3) -0.0401(14) -0.083(2) -0.0168(13)
C00W 0.0665(13) 0.0873(16) 0.0615(12) -0.0227(11) -0.0178(10) -0.0175(11)
C00X 0.0719(13) 0.0776(14) 0.0489(10) -0.0075(10) -0.0069(10) -0.0143(11)
C00Y 0.0903(17) 0.0811(16) 0.0664(13) -0.0114(12) -0.0243(12) -0.0315(13)
C00Z 0.0644(13) 0.0961(17) 0.0616(12) -0.0020(12) -0.0139(10) -0.0256(12)
C010 0.0943(17) 0.0647(13) 0.0796(15) -0.0045(11) -0.0444(14) -0.0174(12)
N011 0.140(3) 0.145(3) 0.115(2) -0.036(2) -0.075(2) -0.039(2)
C012 0.0978(18) 0.0567(12) 0.0838(16) -0.0099(11) -0.0264(14) -0.0113(12)
C013 0.0771(15) 0.112(2) 0.0735(15) -0.0296(15) -0.0230(13) -0.0312(15)
O014 0.234(4) 0.169(3) 0.164(3) 0.005(2) -0.144(3) -0.055(3)
C015 0.117(2) 0.0848(18) 0.0914(19) -0.0127(15) -0.0286(17) -0.0456(17)
C016 0.109(2) 0.0646(14) 0.099(2) -0.0049(13) -0.0529(17) -0.0079(14)
C017 0.105(2) 0.108(2) 0.095(2) -0.0326(18) -0.0251(17) -0.0500(18)
O4 0.230(4) 0.248(5) 0.207(4) -0.020(3) -0.144(4) -0.115(4)
S0A 0.0682(7) 0.1775(16) 0.0911(9) 0.0364(9) -0.0305(6) -0.0411(8)
O3 0.0739(15) 0.282(5) 0.163(3) -0.053(3) -0.0310(17) -0.042(2)
C6 0.114(4) 0.271(9) 0.148(5) 0.017(5) -0.018(3) -0.015(4)
C0AA 0.154(5) 0.265(8) 0.223(7) 0.069(6) -0.120(5) -0.088(5)
S0B 0.0974(18) 0.209(4) 0.0992(18) 0.0207(19) -0.0239(14) -0.072(2)

loop_
_atom_type_symbol
_atom_type_description
_atom_type_scat_dispersion_real
_atom_type_scat_dispersion_imag
_atom_type_scat_source
C C 0.0181 0.0091 'International Tables Vol C Tables 4.2.6.8 and 6.1.1.4'
H H 0.0000 0.0000 'International Tables Vol C Tables 4.2.6.8 and 6.1.1.4'
N N 0.0311 0.0180 'International Tables Vol C Tables 4.2.6.8 and 6.1.1.4'
O O 0.0492 0.0322 'International Tables Vol C Tables 4.2.6.8 and 6.1.1.4'
S S 0.3331 0.5567 'International Tables Vol C Tables 4.2.6.8 and 6.1.1.4'

loop_
_geom_angle_atom_site_label_1
_geom_angle_atom_site_label_2
_geom_angle_atom_site_label_3
_geom_angle
C00I N005 C00M 124.26(17)
C00I N005 C00S 118.07(17)
C00M N005 C00S 117.63(16)
C00F N006 H006 115.9
C00L N006 H006 115.9
C00L N006 C00F 128.28(18)
C00I N007 H007 116.7
C00I N007 C00N 126.52(18)
C00N N007 H007 116.7
C00J N009 H009 120.3
C00J N009 C00T 119.46(16)
C00T N009 H009 120.3
C00L N00A H00A 119.6
C00L N00A C00Q 120.81(18)
C00Q N00A H00A 119.6
O008 N00B C00K 119.2(2)
O00D N00B O008 121.9(2)
O00D N00B C00K 118.86(19)
C00J N00C H00C 116.3
C00J N00C C00O 127.40(16)
C00O N00C H00C 116.3
C00H C00F N006 116.26(18)
C00H C00F C00R 119.17(19)
C00R C00F N006 124.56(17)
O00E N00G C00U 118.7(2)
O00V N00G O00E 122.7(2)
O00V N00G C00U 118.7(3)
C00F C00H H00H 120.5
C00K C00H C00F 118.92(19)
C00K C00H H00H 120.5
O003 C00I N005 121.5(2)
O003 C00I N007 122.61(19)
N005 C00I N007 115.88(18)
O002 C00J N009 121.7(2)
O002 C00J N00C 123.38(19)
N009 C00J N00C 114.90(17)
C00H C00K N00B 117.95(19)
C00X C00K N00B 118.94(19)
C00X C00K C00H 123.05(19)
O004 C00L N006 122.65(19)
O004 C00L N00A 122.68(17)
N00A C00L N006 114.67(18)
N005 C00M H00B 109.1
N005 C00M H00D 109.1
N005 C00M C00T 112.42(17)
H00B C00M H00D 107.9
C00T C00M H00B 109.1
C00T C00M H00D 109.1
C00W C00N N007 123.9(2)
C00Y C00N N007 117.0(2)
C00Y C00N C00W 119.2(2)
C00P C00O N00C 124.45(19)
C00P C00O C010 118.5(2)
C010 C00O N00C 117.06(18)
C00O C00P H00P 120.7
C00U C00P C00O 118.7(2)
C00U C00P H00P 120.7
N00A C00Q H00E 109.3
N00A C00Q H00F 109.3
N00A C00Q C00S 111.70(17)
H00E C00Q H00F 107.9
C00S C00Q H00E 109.3
C00S C00Q H00F 109.3
C00F C00R H00R 120.1
C00Z C00R C00F 119.7(2)
C00Z C00R H00R 120.1
N005 C00S C00Q 113.45(17)
N005 C00S H00G 108.9
N005 C00S H00I 108.9
C00Q C00S H00G 108.9
C00Q C00S H00I 108.9
H00G C00S H00I 107.7
N009 C00T C00M 111.89(18)
N009 C00T H00J 109.2
N009 C00T H00K 109.2
C00M C00T H00J 109.2
C00M C00T H00K 109.2
H00J C00T H00K 107.9
C00P C00U N00G 117.8(2)
C012 C00U N00G 118.5(2)
C012 C00U C00P 123.7(2)
C00N C00W H00W 121.1
C013 C00W C00N 117.8(3)
C013 C00W H00W 121.1
C00K C00X H00X 121.3
C00Z C00X C00K 117.3(2)
C00Z C00X H00X 121.3
C00N C00Y H00Y 119.4
C015 C00Y C00N 121.2(3)
C015 C00Y H00Y 119.4
C00R C00Z H00Z 119.1
C00X C00Z C00R 121.7(2)
C00X C00Z H00Z 119.1
C00O C010 H010 119.5
C016 C010 C00O 120.9(2)
C016 C010 H010 119.5
O014 N011 C013 118.3(3)
O4 N011 C013 117.9(4)
O4 N011 O014 123.6(4)
C00U C012 H012 121.5
C00U C012 C016 117.1(2)
C016 C012 H012 121.5
C00W C013 N011 117.6(3)
C017 C013 C00W 123.7(3)
C017 C013 N011 118.7(3)
C00Y C015 H015 120.0
C017 C015 C00Y 120.0(3)
C017 C015 H015 120.0
C010 C016 H016 119.4
C012 C016 C010 121.1(3)
C012 C016 H016 119.4
C013 C017 C015 118.1(3)
C013 C017 H017 120.9
C015 C017 H017 120.9
O3 S0A C6 100.7(3)
O3 S0A C0AA 108.6(3)
C0AA S0A C6 99.2(3)
S0A C6 H6AA 109.5
S0A C6 H6AB 109.5
S0A C6 H6AC 109.5
H6AA C6 H6AB 109.5
H6AA C6 H6AC 109.5
H6AB C6 H6AC 109.5
H6BD C6 H6BE 109.5
H6BD C6 H6BF 109.5
H6BE C6 H6BF 109.5
S0B C6 H6BD 109.5
S0B C6 H6BE 109.5
S0B C6 H6BF 109.5
S0A C0AA H0AA 109.5
S0A C0AA H0AB 109.5
S0A C0AA H0AC 109.5
H0AA C0AA H0AB 109.5
H0AA C0AA H0AC 109.5
H0AB C0AA H0AC 109.5
H0AD C0AA H0AE 109.5
H0AD C0AA H0AF 109.5
H0AE C0AA H0AF 109.5
S0B C0AA H0AD 109.5
S0B C0AA H0AE 109.5
S0B C0AA H0AF 109.5
C6 S0B O3 98.6(3)
C6 S0B C0AA 107.0(4)
C0AA S0B O3 99.6(4)

loop_
_geom_bond_atom_site_label_1
_geom_bond_atom_site_label_2
_geom_bond_distance
O002 C00J 1.230(2)
O003 C00I 1.224(3)
O004 C00L 1.229(3)
N005 C00I 1.359(3)
N005 C00M 1.460(3)
N005 C00S 1.461(3)
N006 H006 0.8600
N006 C00F 1.397(3)
N006 C00L 1.364(2)
N007 H007 0.8600
N007 C00I 1.369(3)
N007 C00N 1.406(3)
O008 N00B 1.213(3)
N009 H009 0.8600
N009 C00J 1.347(3)
N009 C00T 1.451(3)
N00A H00A 0.8600
N00A C00L 1.334(3)
N00A C00Q 1.457(2)
N00B O00D 1.207(3)
N00B C00K 1.465(3)
N00C H00C 0.8600
N00C C00J 1.365(3)
N00C C00O 1.396(3)
O00E N00G 1.214(3)
C00F C00H 1.386(3)
C00F C00R 1.391(3)
N00G C00U 1.463(3)
N00G O00V 1.212(3)
C00H H00H 0.9300
C00H C00K 1.377(3)
C00K C00X 1.372(3)
C00M H00B 0.9700
C00M H00D 0.9700
C00M C00T 1.525(3)
C00N C00W 1.386(3)
C00N C00Y 1.382(4)
C00O C00P 1.388(3)
C00O C010 1.388(3)
C00P H00P 0.9300
C00P C00U 1.374(3)
C00Q H00E 0.9700
C00Q H00F 0.9700
C00Q C00S 1.504(3)
C00R H00R 0.9300
C00R C00Z 1.385(3)
C00S H00G 0.9700
C00S H00I 0.9700
C00T H00J 0.9700
C00T H00K 0.9700
C00U C012 1.371(4)
C00W H00W 0.9300
C00W C013 1.383(4)
C00X H00X 0.9300
C00X C00Z 1.371(3)
C00Y H00Y 0.9300
C00Y C015 1.381(4)
C00Z H00Z 0.9300
C010 H010 0.9300
C010 C016 1.378(4)
N011 C013 1.469(4)
N011 O014 1.222(5)
N011 O4 1.204(4)
C012 H012 0.9300
C012 C016 1.373(4)
C013 C017 1.357(5)
C015 H015 0.9300
C015 C017 1.372(5)
C016 H016 0.9300
C017 H017 0.9300
S0A O3 1.469(3)
S0A C6 1.805(8)
S0A C0AA 1.699(5)
O3 S0B 1.696(6)
C6 H6AA 0.9600
C6 H6AB 0.9600
C6 H6AC 0.9600
C6 H6BD 0.9600
C6 H6BE 0.9600
C6 H6BF 0.9600
C6 S0B 1.640(8)
C0AA H0AA 0.9600
C0AA H0AB 0.9600
C0AA H0AC 0.9600
C0AA H0AD 0.9600
C0AA H0AE 0.9600
C0AA H0AF 0.9600
C0AA S0B 1.679(7)

loop_
_geom_torsion_atom_site_label_1
_geom_torsion_atom_site_label_2
_geom_torsion_atom_site_label_3
_geom_torsion_atom_site_label_4
_geom_torsion
N005 C00M C00T N009 156.05(16)
N006 C00F C00H C00K -177.46(18)
N006 C00F C00R C00Z 176.4(2)
N007 C00N C00W C013 -178.2(2)
N007 C00N C00Y C015 178.9(3)
O008 N00B C00K C00H 175.5(2)
O008 N00B C00K C00X -7.1(3)
N00A C00Q C00S N005 67.0(2)
N00B C00K C00X C00Z -178.6(2)
N00C C00O C00P C00U -179.6(2)
N00C C00O C010 C016 -180.0(3)
O00D N00B C00K C00H -6.2(3)
O00D N00B C00K C00X 171.2(3)
O00E N00G C00U C00P -1.0(4)
O00E N00G C00U C012 180.0(3)
C00F N006 C00L O004 9.9(3)
C00F N006 C00L N00A -170.7(2)
C00F C00H C00K N00B 177.70(18)
C00F C00H C00K C00X 0.5(3)
C00F C00R C00Z C00X 1.5(4)
N00G C00U C012 C016 178.9(3)
C00H C00F C00R C00Z -2.4(3)
C00H C00K C00X C00Z -1.4(4)
C00I N005 C00M C00T -91.5(2)
C00I N005 C00S C00Q -96.4(2)
C00I N007 C00N C00W 10.4(3)
C00I N007 C00N C00Y -169.5(2)
C00J N009 C00T C00M -76.4(2)
C00J N00C C00O C00P -6.8(4)
C00J N00C C00O C010 172.9(2)
C00K C00X C00Z C00R 0.4(4)
C00L N006 C00F C00H 172.9(2)
C00L N006 C00F C00R -6.0(3)
C00L N00A C00Q C00S -159.6(2)
C00M N005 C00I O003 -169.72(19)
C00M N005 C00I N007 10.3(3)
C00M N005 C00S C00Q 81.3(2)
C00N N007 C00I O003 0.3(3)
C00N N007 C00I N005 -179.70(18)
C00N C00W C013 N011 177.7(3)
C00N C00W C013 C017 -0.8(4)
C00N C00Y C015 C017 -0.8(5)
C00O N00C C00J O002 3.7(4)
C00O N00C C00J N009 -177.0(2)
C00O C00P C00U N00G -179.5(2)
C00O C00P C00U C012 -0.6(4)
C00O C010 C016 C012 -0.4(5)
C00P C00O C010 C016 -0.2(4)
C00P C00U C012 C016 0.0(4)
C00Q N00A C00L O004 -1.2(3)
C00Q N00A C00L N006 179.34(19)
C00R C00F C00H C00K 1.5(3)
C00S N005 C00I O003 7.8(3)
C00S N005 C00I N007 -172.20(17)
C00S N005 C00M C00T 90.9(2)
C00T N009 C00J O002 6.0(3)
C00T N009 C00J N00C -173.26(19)
C00U C012 C016 C010 0.5(5)
O00V N00G C00U C00P 179.6(3)
O00V N00G C00U C012 0.6(4)
C00W C00N C00Y C015 -1.1(4)
C00W C013 C017 C015 -1.0(5)
C00Y C00N C00W C013 1.8(3)
C00Y C015 C017 C013 1.8(5)
C010 C00O C00P C00U 0.7(3)
N011 C013 C017 C015 -179.5(3)
O014 N011 C013 C00W 21.3(6)
O014 N011 C013 C017 -160.1(4)
O4 N011 C013 C00W -162.7(4)
O4 N011 C013 C017 15.9(6)
